data_4109852
loop_
_publ_author_name
'Tsuyoshi Murata'
'Yasushi Morita'
'Yumi Yakiyama'
'Kozo Fukui'
'Hideki Yamochi'
'Gunzi Saito'
'Kazuhiro Nakasuji'

_publ_contact_author_email morita@chem.sci.osaka-u.ac.jp
_publ_contact_author_fax +81-6-6850-5395
_publ_contact_author_name 'Morita Yasushi'
_publ_contact_author_phone +81-6-6850-5393
_publ_section_title
;
 Hydrogen-Bond Interaction in Organic Conductors: Redox Activation,
 Molecular Recognition, Structural Regulation, and Proton Transfer in
 Donor-Acceptor Charge-Transfer Complexes of TTF-Imidazole
;
_journal_name_full 'Journal of the American Chemical Society'
_journal_page_first 10837
_journal_page_last 10846
_journal_paper_doi 10.1021/ja072607m
_journal_volume 129
_journal_year 2007
_chemical_formula_moiety '2(C9 H6 N2 S4), 2(I5)'
_chemical_formula_sum 'C18 H12 I10 N4 S8'
_chemical_formula_weight 1809.80
_chemical_name_common TTFIm-I5
_space_group_IT_number 2
_symmetry_cell_setting triclinic
_symmetry_Int_Tables_number 2
_symmetry_space_group_name_Hall '-P 1'
_symmetry_space_group_name_H-M 'P -1'
_atom_sites_solution_hydrogens geom
_atom_sites_solution_primary direct
_atom_sites_solution_secondary difmap
_audit_creation_method SHELXL-97
_cell_angle_alpha 73.67(2)
_cell_angle_beta 81.53(2)
_cell_angle_gamma 74.60(2)
_cell_formula_units_Z 2
_cell_length_a 9.915(4)
_cell_length_b 11.356(4)
_cell_length_c 19.254(7)
_cell_measurement_reflns_used 10271
_cell_measurement_temperature 200(2)
_cell_measurement_theta_max 27.5
_cell_measurement_theta_min 3.0
_cell_volume 1999.6(13)
_computing_cell_refinement PROCESS-AUTO
_computing_data_collection PROCESS-AUTO
_computing_data_reduction 'teXsan Ver. 2.0'
_computing_publication_material 'teXsan Ver. 2.0'
_computing_structure_refinement SHELXL97
_computing_structure_solution SHELXS97
_diffrn_ambient_temperature 200(2)
_diffrn_detector_area_resol_mean 10.00
_diffrn_measured_fraction_theta_full 0.862
_diffrn_measured_fraction_theta_max 0.862
_diffrn_measurement_device_type 'Rigaku RAXIS-RAPID Imaging Plate'
_diffrn_measurement_method \w
_diffrn_radiation_monochromator graphite
_diffrn_radiation_source 'fine-focus sealed tube'
_diffrn_radiation_type MoK\a
_diffrn_radiation_wavelength 0.71075
_diffrn_reflns_av_R_equivalents 0.0724
_diffrn_reflns_av_sigmaI/netI 0.1128
_diffrn_reflns_limit_h_max 12
_diffrn_reflns_limit_h_min -12
_diffrn_reflns_limit_k_max 14
_diffrn_reflns_limit_k_min -14
_diffrn_reflns_limit_l_max 25
_diffrn_reflns_limit_l_min -25
_diffrn_reflns_number 16279
_diffrn_reflns_theta_full 27.49
_diffrn_reflns_theta_max 27.49
_diffrn_reflns_theta_min 3.00
_exptl_absorpt_coefficient_mu 8.187
_exptl_absorpt_correction_T_max 0.441
_exptl_absorpt_correction_T_min 0.252
_exptl_absorpt_correction_type multi-scan
_exptl_absorpt_process_details '(Higashi, 1995)'
_exptl_crystal_colour black
_exptl_crystal_density_diffrn 3.006
_exptl_crystal_description platelet
_exptl_crystal_F_000 1612
_exptl_crystal_size_max 0.600
_exptl_crystal_size_mid 0.400
_exptl_crystal_size_min 0.100
_refine_diff_density_max 2.031
_refine_diff_density_min -1.940
_refine_diff_density_rms 0.333
_refine_ls_extinction_method none
_refine_ls_goodness_of_fit_ref 0.878
_refine_ls_hydrogen_treatment noref
_refine_ls_matrix_type full
_refine_ls_number_parameters 361
_refine_ls_number_reflns 7891
_refine_ls_number_restraints 0
_refine_ls_restrained_S_all 0.878
_refine_ls_R_factor_all 0.1150
_refine_ls_R_factor_gt 0.0714
_refine_ls_shift/su_max 0.000
_refine_ls_shift/su_mean 0.000
_refine_ls_structure_factor_coef Fsqd
_refine_ls_weighting_details 'calc w=1/[\s^2^(Fo^2^)+(0.1111P)^2^+0.0000P] where P=(Fo^2^+2Fc^2^)/3'
_refine_ls_weighting_scheme calc
_refine_ls_wR_factor_gt 0.1741
_refine_ls_wR_factor_ref 0.2094
_reflns_number_gt 3719
_reflns_number_total 7891
_reflns_threshold_expression >2sigma(I)
_cod_data_source_file ja072607msi20070707_051845.cif
_cod_data_source_block shelxl
_cod_original_sg_symbol_H-M 'P -1 '
_cod_database_code 4109852

loop_
_symmetry_equiv_pos_as_xyz
'x, y, z'
'-x, -y, -z'

loop_
_atom_site_label
_atom_site_type_symbol
_atom_site_fract_x
_atom_site_fract_y
_atom_site_fract_z
_atom_site_U_iso_or_equiv
_atom_site_adp_type
_atom_site_occupancy
_atom_site_symmetry_multiplicity
_atom_site_calc_flag
I1 I 0.13849(13) 0.65100(13) 0.22474(6) 0.0579(3) Uani 1 1 d
I2 I 0.29650(12) 0.40714(12) 0.29610(6) 0.0517(3) Uani 1 1 d
I3 I 0.46822(12) 0.15368(12) 0.36969(6) 0.0513(3) Uani 1 1 d
I4 I -0.11527(13) 0.69470(13) 0.36472(6) 0.0566(4) Uani 1 1 d
I5 I -0.29373(12) 0.76125(13) 0.47828(6) 0.0571(4) Uani 1 1 d
I6 I 0.97016(12) 0.37837(12) 0.15235(6) 0.0548(3) Uani 1 1 d
I7 I 0.82370(11) 0.64618(11) 0.08921(6) 0.0485(3) Uani 1 1 d
I8 I 0.65440(13) 0.88922(12) 0.03036(6) 0.0522(3) Uani 1 1 d
I9 I 0.76160(14) 0.42585(13) 0.29698(6) 0.0582(4) Uani 1 1 d
I10 I 0.58014(15) 0.47416(15) 0.41325(7) 0.0727(4) Uani 1 1 d
S1 S 0.8847(4) 0.0396(4) 0.3640(2) 0.0434(10) Uani 1 1 d
S2 S 1.0883(4) 0.1681(5) 0.3857(2) 0.0463(11) Uani 1 1 d
S3 S 0.7139(4) 0.0864(5) 0.5173(2) 0.0495(11) Uani 1 1 d
S4 S 0.9104(5) 0.2302(5) 0.5280(2) 0.0529(12) Uani 1 1 d
S5 S 0.3838(4) 0.2880(4) 0.1111(2) 0.0435(10) Uani 1 1 d
S6 S 0.5927(4) 0.4011(4) 0.1423(2) 0.0451(11) Uani 1 1 d
S7 S 0.2223(5) 0.5663(4) 0.0213(2) 0.0489(11) Uani 1 1 d
S8 S 0.4273(5) 0.6746(5) 0.0601(2) 0.0529(12) Uani 1 1 d
N1 N 1.1128(14) 0.0257(14) 0.1755(7) 0.050(4) Uani 1 1 d
N2 N 0.8979(13) -0.0014(12) 0.2135(6) 0.041(3) Uani 1 1 d
N3 N 0.6178(13) -0.0393(13) 0.2228(6) 0.043(3) Uani 1 1 d
N4 N 0.4006(15) 0.0116(15) 0.1886(7) 0.054(4) Uani 1 1 d
C1 C 1.0108(16) 0.0289(17) 0.2296(8) 0.045(4) Uani 1 1 d
C2 C 0.9364(15) -0.0295(17) 0.1463(8) 0.045(4) Uani 1 1 d
C3 C 1.0672(16) -0.0129(14) 0.1230(8) 0.039(4) Uani 1 1 d
C4 C 1.0185(15) 0.0623(15) 0.2950(8) 0.036(4) Uani 1 1 d
C5 C 1.1080(15) 0.1241(15) 0.3072(8) 0.039(4) Uani 1 1 d
C6 C 0.9355(16) 0.1188(17) 0.4164(8) 0.045(4) Uani 1 1 d
C7 C 0.8621(15) 0.1416(15) 0.4795(8) 0.038(4) Uani 1 1 d
C8 C 0.6810(18) 0.1545(18) 0.5886(9) 0.052(4) Uani 1 1 d
C9 C 0.7687(17) 0.2252(19) 0.5939(9) 0.055(5) Uani 1 1 d
C10 C 0.5117(15) 0.0540(14) 0.1913(8) 0.036(3) Uani 1 1 d
C11 C 0.4388(15) -0.1170(16) 0.2196(8) 0.041(4) Uani 1 1 d
C12 C 0.5745(15) -0.1499(15) 0.2406(8) 0.041(4) Uani 1 1 d
C13 C 0.5181(18) 0.1851(16) 0.1650(8) 0.045(4) Uani 1 1 d
C14 C 0.6137(14) 0.2446(16) 0.1789(8) 0.043(4) Uani 1 1 d
C15 C 0.4402(17) 0.4223(17) 0.1023(8) 0.045(4) Uani 1 1 d
C16 C 0.3690(16) 0.5422(15) 0.0658(7) 0.038(4) Uani 1 1 d
C17 C 0.1999(17) 0.7228(16) -0.0060(9) 0.047(4) Uani 1 1 d
C18 C 0.2898(19) 0.7758(17) 0.0116(9) 0.055(5) Uani 1 1 d
H1 H 1.2018 0.0470 0.1737 0.058 Uiso 1 1 d
H2 H 0.7078 -0.0301 0.2310 0.050 Uiso 1 1 d
H3 H 0.8791 -0.0576 0.1205 0.054 Uiso 1 1 d
H4 H 1.1206 -0.0252 0.0774 0.047 Uiso 1 1 d
H5 H 1.1825 0.1451 0.2705 0.046 Uiso 1 1 d
H6 H 0.6023 0.1416 0.6245 0.062 Uiso 1 1 d
H7 H 0.7527 0.2712 0.6314 0.065 Uiso 1 1 d
H8 H 0.3803 -0.1763 0.2259 0.048 Uiso 1 1 d
H9 H 0.6284 -0.2341 0.2630 0.048 Uiso 1 1 d
H10 H 0.6904 0.1979 0.2089 0.049 Uiso 1 1 d
H11 H 0.1232 0.7737 -0.0351 0.054 Uiso 1 1 d
H12 H 0.2780 0.8680 -0.0016 0.067 Uiso 1 1 d

loop_
_atom_site_aniso_label
_atom_site_aniso_U_11
_atom_site_aniso_U_22
_atom_site_aniso_U_33
_atom_site_aniso_U_23
_atom_site_aniso_U_13
_atom_site_aniso_U_12
I1 0.0607(8) 0.0599(9) 0.0476(7) -0.0101(6) -0.0011(5) -0.0105(7)
I2 0.0478(7) 0.0696(9) 0.0403(6) -0.0124(5) -0.0032(5) -0.0203(7)
I3 0.0440(6) 0.0642(9) 0.0420(6) -0.0067(5) -0.0069(5) -0.0119(6)
I4 0.0588(8) 0.0690(9) 0.0488(7) -0.0161(6) -0.0133(5) -0.0206(7)
I5 0.0481(7) 0.0723(10) 0.0540(7) -0.0117(6) -0.0088(5) -0.0215(7)
I6 0.0451(7) 0.0505(8) 0.0588(7) 0.0001(5) -0.0122(5) -0.0049(6)
I7 0.0431(6) 0.0532(8) 0.0484(6) -0.0063(5) -0.0108(5) -0.0132(6)
I8 0.0561(7) 0.0464(8) 0.0538(7) -0.0029(5) -0.0154(5) -0.0163(6)
I9 0.0631(8) 0.0580(9) 0.0544(7) -0.0065(6) -0.0189(6) -0.0164(7)
I10 0.0745(10) 0.0907(12) 0.0610(8) -0.0228(7) -0.0039(7) -0.0304(9)
S1 0.039(2) 0.056(3) 0.038(2) -0.0077(18) -0.0038(16) -0.020(2)
S2 0.034(2) 0.064(3) 0.044(2) -0.012(2) -0.0066(17) -0.016(2)
S3 0.037(2) 0.071(3) 0.043(2) -0.012(2) -0.0078(17) -0.018(2)
S4 0.051(3) 0.066(3) 0.049(2) -0.017(2) -0.0107(19) -0.021(3)
S5 0.039(2) 0.050(3) 0.043(2) -0.0083(18) -0.0111(17) -0.011(2)
S6 0.041(2) 0.054(3) 0.044(2) -0.0063(19) -0.0112(17) -0.020(2)
S7 0.044(2) 0.051(3) 0.050(2) -0.0043(19) -0.0102(19) -0.015(2)
S8 0.057(3) 0.060(3) 0.047(2) -0.015(2) 0.000(2) -0.025(3)
N1 0.042(8) 0.072(11) 0.034(7) -0.004(7) -0.011(6) -0.016(8)
N2 0.043(8) 0.040(8) 0.041(7) 0.004(6) -0.004(6) -0.028(7)
N3 0.037(7) 0.053(10) 0.038(7) -0.006(6) -0.009(6) -0.011(7)
N4 0.061(10) 0.073(12) 0.046(8) -0.012(7) -0.003(7) -0.045(10)
C1 0.031(8) 0.062(13) 0.035(9) 0.005(7) -0.008(6) -0.015(9)
C2 0.028(8) 0.072(13) 0.034(8) -0.001(8) -0.006(6) -0.021(9)
C3 0.042(9) 0.021(9) 0.043(9) -0.003(6) -0.005(7) 0.004(7)
C4 0.030(8) 0.038(10) 0.041(8) -0.008(7) -0.016(6) -0.003(7)
C5 0.023(7) 0.030(9) 0.052(10) 0.000(7) -0.013(6) 0.009(7)
C6 0.042(10) 0.060(12) 0.044(9) -0.014(8) -0.008(7) -0.025(10)
C7 0.024(7) 0.050(11) 0.038(8) -0.023(7) 0.002(6) 0.001(7)
C8 0.042(10) 0.060(13) 0.050(10) -0.017(8) -0.016(8) 0.003(9)
C9 0.031(9) 0.081(15) 0.049(10) -0.015(9) -0.013(7) -0.004(10)
C10 0.031(8) 0.022(8) 0.045(9) 0.003(6) -0.017(6) 0.004(7)
C11 0.026(8) 0.051(12) 0.044(9) 0.000(7) -0.010(6) -0.016(8)
C12 0.030(8) 0.029(9) 0.052(10) -0.004(7) -0.007(7) 0.010(7)
C13 0.060(11) 0.042(11) 0.031(8) 0.001(7) -0.010(7) -0.017(9)
C14 0.022(7) 0.056(12) 0.045(9) -0.005(7) -0.011(6) -0.003(8)
C15 0.052(10) 0.058(12) 0.033(8) -0.007(7) -0.001(7) -0.033(10)
C16 0.043(9) 0.044(10) 0.031(8) -0.003(7) 0.002(6) -0.028(9)
C17 0.036(9) 0.041(11) 0.061(11) -0.022(8) -0.010(8) 0.008(8)
C18 0.051(11) 0.040(12) 0.059(11) -0.007(8) 0.001(9) 0.008(9)

loop_
_atom_type_symbol
_atom_type_description
_atom_type_scat_dispersion_real
_atom_type_scat_dispersion_imag
_atom_type_scat_source
C C 0.0033 0.0016 'International Tables Vol C Tables 4.2.6.8 and 6.1.1.4'
H H 0.0000 0.0000 'International Tables Vol C Tables 4.2.6.8 and 6.1.1.4'
N N 0.0061 0.0033 'International Tables Vol C Tables 4.2.6.8 and 6.1.1.4'
S S 0.1246 0.1234 'International Tables Vol C Tables 4.2.6.8 and 6.1.1.4'
I I -0.4742 1.8119 'International Tables Vol C Tables 4.2.6.8 and 6.1.1.4'

loop_
_geom_angle_atom_site_label_1
_geom_angle_atom_site_label_2
_geom_angle_atom_site_label_3
_geom_angle
I1 I2 I3 178.67(5)
I8 I7 I6 172.90(5)
C6 S1 C4 94.9(7)
C5 S2 C6 94.5(7)
C8 S3 C7 96.4(8)
C7 S4 C9 95.9(7)
C15 S5 C13 95.6(8)
C14 S6 C15 96.0(7)
C17 S7 C16 94.6(7)
C16 S8 C18 93.6(8)
C1 N1 C3 107.5(13)
C1 N1 H1 126.1
C3 N1 H1 126.5
C1 N2 C2 105.1(12)
C10 N3 C12 107.5(12)
C10 N3 H2 126.4
C12 N3 H2 126.2
C10 N4 C11 105.0(14)
N1 C1 N2 111.0(14)
N1 C1 C4 124.8(13)
N2 C1 C4 124.2(14)
C3 C2 N2 109.3(12)
C3 C2 H3 125.2
N2 C2 H3 125.5
C2 C3 N1 107.1(14)
C2 C3 H4 127.1
N1 C3 H4 125.8
C5 C4 C1 127.4(14)
C5 C4 S1 114.5(11)
C1 C4 S1 117.5(10)
C4 C5 S2 119.9(12)
C4 C5 H5 120.3
S2 C5 H5 119.9
C7 C6 S2 120.5(11)
C7 C6 S1 123.7(11)
S2 C6 S1 115.8(9)
C6 C7 S3 123.4(11)
C6 C7 S4 122.4(11)
S3 C7 S4 114.3(8)
C9 C8 S3 117.9(13)
C9 C8 H6 121.6
S3 C8 H6 120.5
C8 C9 S4 115.5(14)
C8 C9 H7 122.3
S4 C9 H7 122.3
N4 C10 N3 112.1(13)
N4 C10 C13 124.1(14)
N3 C10 C13 123.8(13)
N4 C11 C12 109.8(13)
N4 C11 H8 125.8
C12 C11 H8 124.5
N3 C12 C11 105.7(14)
N3 C12 H9 127.1
C11 C12 H9 127.3
C14 C13 C10 128.8(15)
C14 C13 S5 114.1(12)
C10 C13 S5 117.1(11)
C13 C14 S6 118.4(12)
C13 C14 H10 121.3
S6 C14 H10 120.3
C16 C15 S5 123.3(12)
C16 C15 S6 120.9(11)
S5 C15 S6 115.8(11)
C15 C16 S7 122.3(11)
C15 C16 S8 121.6(11)
S7 C16 S8 116.0(9)
C18 C17 S7 119.2(14)
C18 C17 H11 120.8
S7 C17 H11 120.0
C17 C18 S8 116.5(14)
C17 C18 H12 121.7
S8 C18 H12 121.8

loop_
_geom_bond_atom_site_label_1
_geom_bond_atom_site_label_2
_geom_bond_distance
I1 I2 2.864(2)
I2 I3 3.001(2)
I4 I5 2.750(2)
I6 I7 2.989(2)
I7 I8 2.839(2)
I9 I10 2.744(2)
S1 C6 1.727(14)
S1 C4 1.749(15)
S2 C5 1.691(16)
S2 C6 1.720(14)
S3 C8 1.708(17)
S3 C7 1.732(15)
S4 C7 1.739(14)
S4 C9 1.750(17)
S5 C15 1.717(15)
S5 C13 1.764(17)
S6 C14 1.685(17)
S6 C15 1.728(16)
S7 C17 1.668(17)
S7 C16 1.718(15)
S8 C16 1.720(14)
S8 C18 1.729(19)
N1 C1 1.342(19)
N1 C3 1.381(18)
N1 H1 0.969
N2 C1 1.354(17)
N2 C2 1.395(19)
N3 C10 1.353(19)
N3 C12 1.370(19)
N3 H2 0.966
N4 C10 1.326(17)
N4 C11 1.38(2)
C1 C4 1.43(2)
C2 C3 1.353(19)
C2 H3 0.969
C3 H4 0.981
C4 C5 1.350(19)
C5 H5 0.972
C6 C7 1.37(2)
C8 C9 1.36(2)
C8 H6 0.976
C9 H7 0.978
C10 C13 1.45(2)
C11 C12 1.386(19)
C11 H8 0.973
C12 H9 0.976
C13 C14 1.394(19)
C14 H10 0.968
C15 C16 1.39(2)
C17 C18 1.33(2)
C17 H11 0.968
C18 H12 0.984

loop_
_geom_torsion_atom_site_label_1
_geom_torsion_atom_site_label_2
_geom_torsion_atom_site_label_3
_geom_torsion_atom_site_label_4
_geom_torsion
C3 N1 C1 N2 -2(2)
C3 N1 C1 C4 178.8(16)
C2 N2 C1 N1 2.3(19)
C2 N2 C1 C4 -178.8(16)
C1 N2 C2 C3 -1.5(19)
N2 C2 C3 N1 0.1(19)
C1 N1 C3 C2 1.3(19)
N1 C1 C4 C5 17(3)
N2 C1 C4 C5 -161.2(16)
N1 C1 C4 S1 -171.4(14)
N2 C1 C4 S1 10(2)
C6 S1 C4 C5 1.8(14)
C6 S1 C4 C1 -170.4(14)
C1 C4 C5 S2 173.5(14)
S1 C4 C5 S2 2.1(18)
C6 S2 C5 C4 -4.9(15)
C5 S2 C6 C7 -174.7(16)
C5 S2 C6 S1 6.0(12)
C4 S1 C6 C7 175.6(16)
C4 S1 C6 S2 -5.1(11)
S2 C6 C7 S3 -175.7(9)
S1 C6 C7 S3 4(2)
S2 C6 C7 S4 5(2)
S1 C6 C7 S4 -175.9(10)
C8 S3 C7 C6 -177.9(16)
C8 S3 C7 S4 1.6(11)
C9 S4 C7 C6 176.7(16)
C9 S4 C7 S3 -2.8(11)
C7 S3 C8 C9 0.8(16)
S3 C8 C9 S4 -3(2)
C7 S4 C9 C8 3.4(16)
C11 N4 C10 N3 -0.7(18)
C11 N4 C10 C13 -179.6(15)
C12 N3 C10 N4 1.2(18)
C12 N3 C10 C13 -179.9(14)
C10 N4 C11 C12 0.0(18)
C10 N3 C12 C11 -1.1(17)
N4 C11 C12 N3 0.7(18)
N4 C10 C13 C14 164.3(16)
N3 C10 C13 C14 -14(3)
N4 C10 C13 S5 -12(2)
N3 C10 C13 S5 168.8(12)
C15 S5 C13 C14 -0.6(13)
C15 S5 C13 C10 176.6(13)
C10 C13 C14 S6 -178.3(14)
S5 C13 C14 S6 -1.4(17)
C15 S6 C14 C13 2.7(14)
C13 S5 C15 C16 -177.1(14)
C13 S5 C15 S6 2.4(11)
C14 S6 C15 C16 176.5(14)
C14 S6 C15 S5 -3.0(11)
S5 C15 C16 S7 -4(2)
S6 C15 C16 S7 176.5(8)
S5 C15 C16 S8 178.5(8)
S6 C15 C16 S8 -1(2)
C17 S7 C16 C15 179.8(14)
C17 S7 C16 S8 -2.6(10)
C18 S8 C16 C15 -179.1(14)
C18 S8 C16 S7 3.3(10)
C16 S7 C17 C18 0.5(15)
S7 C17 C18 S8 2(2)
C16 S8 C18 C17 -3.0(15)
